data_7051563
loop_
_publ_author_name
'Constable, Edwin C.'
'Hermann, B. A.'
'Housecroft, Catherine E.'
'Neuburger, Markus'
'Schaffner, Silvia'
'Scherer, Lukas J.'

_publ_section_title
;
 2,2&#x2032;:6&#x2032;,2&#x2033;-Terpyridine-4&#x2032;(1&#x2032;H)-thione:
 a missing link in metallosupramolecular chemistry
;
_journal_issue 11
_journal_name_full 'New Journal of Chemistry'
_journal_page_first 1475
_journal_paper_doi 10.1039/b510792j
_journal_volume 29
_journal_year 2005
_chemical_formula_moiety 'C36 H29 N3 O2 S1'
_chemical_formula_sum 'C36 H29 N3 O2 S'
_chemical_formula_weight 567.71
_space_group_IT_number 15
_symmetry_cell_setting monoclinic
_symmetry_space_group_name_Hall '-C 2yc'
_symmetry_space_group_name_H-M 'C 1 2/c 1'
_atom_sites_solution_hydrogens geom
_atom_sites_solution_primary direct
_audit_creation_date 05-07-27
_audit_creation_method CRYSTALS_ver_12.24
_cell_angle_alpha 90
_cell_angle_beta 95.9860(11)
_cell_angle_gamma 90
_cell_formula_units_Z 8
_cell_length_a 60.749(2)
_cell_length_b 4.92820(10)
_cell_length_c 19.1272(7)
_cell_measurement_reflns_used 9313
_cell_measurement_temperature 123
_cell_measurement_theta_max 27
_cell_measurement_theta_min 1
_cell_volume 5695.1(3)
_computing_cell_refinement 'Denzo/Scalepack (Otwinowski & Minor, 1996)'
_computing_data_collection 'COLLECT (Nonius BV, 1997)'
_computing_data_reduction 'Denzo/Scalepack (Otwinowski & Minor, 1996)'
_computing_molecular_graphics 'CAMERON (Watkin et al 1996)'
_computing_publication_material 'CRYSTALS (Betteridge et al 2003)'
_computing_structure_refinement 'CRYSTALS (Betteridge et al 2003)'
_computing_structure_solution 'SIR92 (Altomare et al, 1994)'
_diffrn_ambient_temperature 123
_diffrn_measured_fraction_theta_full 0.996
_diffrn_measured_fraction_theta_max 0.980
_diffrn_measurement_device_type 'Nonius Kappa CCD'
_diffrn_measurement_method '\f & \w scans'
_diffrn_radiation_monochromator graphite
_diffrn_radiation_type 'Mo K\a'
_diffrn_radiation_wavelength 0.71073
_diffrn_reflns_av_R_equivalents 0.070
_diffrn_reflns_limit_h_max 78
_diffrn_reflns_limit_h_min -78
_diffrn_reflns_limit_k_max 6
_diffrn_reflns_limit_k_min -6
_diffrn_reflns_limit_l_max 24
_diffrn_reflns_limit_l_min -24
_diffrn_reflns_number 18807
_diffrn_reflns_theta_full 22.518
_diffrn_reflns_theta_max 27.461
_diffrn_reflns_theta_min 2.022
_diffrn_standards_number 0
_exptl_absorpt_coefficient_mu 0.153
_exptl_absorpt_correction_T_max 0.99
_exptl_absorpt_correction_T_min 0.99
_exptl_absorpt_correction_type multi-scan
_exptl_absorpt_process_details 'Denzo/Scalepack (Otwinowski & Minor, 1996)'
_exptl_crystal_colour colorless
_exptl_crystal_density_diffrn 1.324
_exptl_crystal_description plate
_exptl_crystal_F_000 2384
_exptl_crystal_size_max 0.38
_exptl_crystal_size_mid 0.08
_exptl_crystal_size_min 0.05
_refine_diff_density_max 0.30
_refine_diff_density_min -0.37
_refine_ls_extinction_method None
_refine_ls_goodness_of_fit_ref 1.1570
_refine_ls_hydrogen_treatment constr
_refine_ls_matrix_type full
_refine_ls_number_parameters 415
_refine_ls_number_reflns 4223
_refine_ls_number_restraints 96
_refine_ls_R_factor_all 0.0575
_refine_ls_R_factor_gt 0.0472
_refine_ls_shift/su_max 0.002420
_refine_ls_structure_factor_coef F
_refine_ls_weighting_details
;
Method, part 1, Chebychev polynomial, (Watkin, 1994, Prince, 1982)
[weight] = 1.0/[A~0~*T~0~(x)+A~1~*T~1~(x) ... +A~n-1~]*T~n-1~(x)]
where A~i~ are the Chebychev coefficients listed below and x= Fcalc/Fmax
Method = Robust Weighting (Prince, 1982)
W = [weight] * [1-(deltaF/6*sigmaF)^2^]^2^
A~i~ are:
1.47 1.71 1.08
;
_refine_ls_weighting_scheme calc
_refine_ls_wR_factor_all 0.0376
_refine_ls_wR_factor_gt 0.0365
_refine_ls_wR_factor_ref 0.0365
_reflns_limit_h_max 78
_reflns_limit_h_min -78
_reflns_limit_k_max 6
_reflns_limit_k_min 0
_reflns_limit_l_max 24
_reflns_limit_l_min 0
_reflns_number_gt 4223
_reflns_number_total 6411
_reflns_threshold_expression I>1.80u(I)
_oxford_diffrn_Wilson_B_factor 0.00
_oxford_diffrn_Wilson_scale 0.00
_oxford_refine_ls_scale 0.11163(19)
_oxford_structure_analysis_title '10061518 ls_a111_123k'
_cod_data_source_file b510792j.txt
_cod_data_source_block ls_a111_123k
_cod_depositor_comments
;
The following automatic conversions were performed:
'_symmetry_cell_setting' value 'Monoclinic' changed to 'monoclinic'
according to '/home/saulius/struct/CIF-dictionaries/cif_core.dic'
dictionary named 'cif_core.dic' version 2.4.1 from 2010-06-29.

Automatic conversion script
Id: cif_fix_enum 1527 2010-12-29 10:47:43Z saulius 
;
_cod_original_sg_symbol_H-M 'C 2/c'
_cod_original_formula_sum 'C36 H29 N3 O2 S1'
_cod_database_code 7051563

loop_
_symmetry_equiv_pos_as_xyz
x,y,z
-x,-y,-z
x+1/2,y+1/2,z
-x+1/2,-y+1/2,-z
-x,y,-z+1/2
x,-y,z+1/2
-x+1/2,y+1/2,-z+1/2
x+1/2,-y+1/2,z+1/2

loop_
_atom_site_label
_atom_site_type_symbol
_atom_site_fract_x
_atom_site_fract_y
_atom_site_fract_z
_atom_site_U_iso_or_equiv
_atom_site_occupancy
_atom_site_adp_type
_atom_site_refinement_flags_posn
_atom_site_refinement_flags_adp
_atom_site_refinement_flags_occupancy
_atom_site_disorder_assembly
_atom_site_disorder_group
_atom_site_attached_hydrogens
S1 S 0.644338(5) 0.50317(7) 0.208814(17) 0.0278 1.0000 Uani . . . . . .
N1 N 0.663879(19) 0.1050(3) -0.04032(6) 0.0302 1.0000 Uani . . . . . .
N2 N 0.695619(17) 0.6320(2) 0.05395(6) 0.0259 1.0000 Uani . . . . . .
N3 N 0.713700(19) 1.1188(3) 0.18888(6) 0.0326 1.0000 Uani . . . . . .
O1 O 0.584597(15) -0.1402(2) 0.35149(5) 0.0272 1.0000 Uani . . . . . .
O2 O 0.547721(15) 0.5113(2) 0.20837(5) 0.0316 1.0000 Uani . . . . . .
C1 C 0.66360(2) -0.0350(3) -0.10029(8) 0.0331 1.0000 Uani . . . . . .
C2 C 0.67856(2) 0.0056(3) -0.14939(7) 0.0333 1.0000 Uani . . . . . .
C3 C 0.69431(2) 0.2047(4) -0.13616(8) 0.0386 1.0000 Uani . . . . . .
C4 C 0.69512(2) 0.3516(3) -0.07404(7) 0.0328 1.0000 Uani . . . . . .
C5 C 0.67960(2) 0.2939(3) -0.02716(7) 0.0250 1.0000 Uani . . . . . .
C6 C 0.67967(2) 0.4460(3) 0.04015(7) 0.0250 1.0000 Uani . . . . . .
C7 C 0.66355(2) 0.3918(3) 0.08548(7) 0.0241 1.0000 Uani . . . . . .
C8 C 0.66366(2) 0.5416(3) 0.14707(7) 0.0248 1.0000 Uani . . . . . .
C9 C 0.67997(2) 0.7375(3) 0.16117(7) 0.0266 1.0000 Uani . . . . . .
C10 C 0.69562(2) 0.7739(3) 0.11385(7) 0.0250 1.0000 Uani . . . . . .
C11 C 0.71352(2) 0.9800(3) 0.12853(7) 0.0273 1.0000 Uani . . . . . .
C12 C 0.72916(2) 1.0230(3) 0.08088(8) 0.0336 1.0000 Uani . . . . . .
C13 C 0.74541(2) 1.2168(3) 0.09654(9) 0.0373 1.0000 Uani . . . . . .
C14 C 0.74554(2) 1.3640(3) 0.15798(9) 0.0380 1.0000 Uani . . . . . .
C15 C 0.72944(2) 1.3076(3) 0.20212(8) 0.0354 1.0000 Uani . . . . . .
C16 C 0.62421(2) 0.2698(3) 0.16468(7) 0.0246 1.0000 Uani . . . . . .
C17 C 0.60440(2) 0.2489(3) 0.20602(6) 0.0226 1.0000 Uani . . . . . .
C18 C 0.60485(2) 0.0649(2) 0.26133(7) 0.0227 1.0000 Uani . . . . . .
C19 C 0.58614(2) 0.0364(2) 0.29736(6) 0.0225 1.0000 Uani . . . . . .
C20 C 0.56734(2) 0.1903(3) 0.27814(7) 0.0252 1.0000 Uani . . . . . .
C21 C 0.56714(2) 0.3737(3) 0.22324(7) 0.0255 1.0000 Uani . . . . . .
C22 C 0.58569(2) 0.4067(3) 0.18654(7) 0.0244 1.0000 Uani . . . . . .
C23 C 0.60381(2) -0.2943(3) 0.37404(7) 0.0255 1.0000 Uani . . . . . .
C24 C 0.59890(2) -0.4864(3) 0.43126(6) 0.0234 1.0000 Uani . . . . . .
C25 C 0.61676(2) -0.6036(3) 0.47211(7) 0.0279 1.0000 Uani . . . . . .
C26 C 0.61331(2) -0.7966(3) 0.52221(7) 0.0324 1.0000 Uani . . . . . .
C27 C 0.59201(2) -0.8772(3) 0.53247(7) 0.0316 1.0000 Uani . . . . . .
C28 C 0.57421(2) -0.7575(3) 0.49302(7) 0.0298 1.0000 Uani . . . . . .
C29 C 0.57768(2) -0.5627(3) 0.44247(7) 0.0279 1.0000 Uani . . . . . .
C30 C 0.54494(2) 0.6666(3) 0.14502(7) 0.0308 1.0000 Uani . . . . . .
C31 C 0.52069(2) 0.7408(3) 0.13132(7) 0.0293 1.0000 Uani D U . . . .
C34 C 0.47595(2) 0.8656(3) 0.10476(8) 0.0347 1.0000 Uani D U . . . .
C32 C 0.51071(5) 0.7699(6) 0.06458(15) 0.0345 0.5000 Uani D U . . . .
C33 C 0.48848(5) 0.8352(6) 0.05071(16) 0.0360 0.5000 Uani D U . . . .
C35 C 0.48473(5) 0.8319(8) 0.17430(16) 0.0434 0.5000 Uani D U . . . .
C36 C 0.50733(5) 0.7729(7) 0.18810(15) 0.0401 0.5000 Uani D U . . . .
C320 C 0.50572(5) 0.5445(6) 0.1028(2) 0.0454 0.5000 Uani D U . . . .
C330 C 0.48352(6) 0.6084(7) 0.0905(2) 0.0493 0.5000 Uani D U . . . .
C350 C 0.49136(5) 1.0614(6) 0.12941(17) 0.0378 0.5000 Uani D U . . . .
C360 C 0.51366(5) 0.9961(6) 0.14176(16) 0.0352 0.5000 Uani D U . . . .
H11 H 0.6523 -0.1706 -0.1100 0.0377 1.0000 Uiso R . . . . .
H21 H 0.6779 -0.1021 -0.1914 0.0414 1.0000 Uiso R . . . . .
H31 H 0.7047 0.2411 -0.1695 0.0468 1.0000 Uiso R . . . . .
H41 H 0.7060 0.4905 -0.0635 0.0376 1.0000 Uiso R . . . . .
H71 H 0.6526 0.2533 0.0743 0.0292 1.0000 Uiso R . . . . .
H91 H 0.6804 0.8456 0.2030 0.0320 1.0000 Uiso R . . . . .
H121 H 0.7287 0.9203 0.0381 0.0381 1.0000 Uiso R . . . . .
H131 H 0.7564 1.2483 0.0649 0.0456 1.0000 Uiso R . . . . .
H141 H 0.7565 1.5016 0.1697 0.0436 1.0000 Uiso R . . . . .
H151 H 0.7296 1.4101 0.2448 0.0434 1.0000 Uiso R . . . . .
H161 H 0.6309 0.0940 0.1617 0.0295 1.0000 Uiso R . . . . .
H162 H 0.6196 0.3354 0.1182 0.0295 1.0000 Uiso R . . . . .
H181 H 0.6179 -0.0406 0.2747 0.0264 1.0000 Uiso R . . . . .
H201 H 0.5545 0.1691 0.3029 0.0307 1.0000 Uiso R . . . . .
H221 H 0.5856 0.5348 0.1487 0.0285 1.0000 Uiso R . . . . .
H231 H 0.6156 -0.1740 0.3914 0.0299 1.0000 Uiso R . . . . .
H232 H 0.6082 -0.3959 0.3350 0.0299 1.0000 Uiso R . . . . .
H251 H 0.6315 -0.5483 0.4654 0.0326 1.0000 Uiso R . . . . .
H261 H 0.6257 -0.8756 0.5501 0.0385 1.0000 Uiso R . . . . .
H271 H 0.5896 -1.0154 0.5662 0.0380 1.0000 Uiso R . . . . .
H281 H 0.5594 -0.8089 0.5009 0.0356 1.0000 Uiso R . . . . .
H291 H 0.5652 -0.4815 0.4152 0.0326 1.0000 Uiso R . . . . .
H301 H 0.5537 0.8285 0.1503 0.0383 1.0000 Uiso R . . . . .
H302 H 0.5493 0.5612 0.1066 0.0383 1.0000 Uiso R . . . . .
H341 H 0.4606 0.9136 0.0948 0.0416 1.0000 Uiso R . . . . .
H321 H 0.5194 0.7456 0.0259 0.0408 0.5000 Uiso R . . . . .
H331 H 0.4820 0.8576 0.0031 0.0447 0.5000 Uiso R . . . . .
H351 H 0.4756 0.8468 0.2122 0.0510 0.5000 Uiso R . . . . .
H361 H 0.5139 0.7533 0.2357 0.0468 0.5000 Uiso R . . . . .
H3201 H 0.5110 0.3700 0.0895 0.0581 0.5000 Uiso R . . . . .
H3301 H 0.4731 0.4706 0.0736 0.0581 0.5000 Uiso R . . . . .
H3501 H 0.4864 1.2420 0.1384 0.0449 0.5000 Uiso R . . . . .
H3601 H 0.5242 1.1360 0.1561 0.0412 0.5000 Uiso R . . . . .

loop_
_atom_site_aniso_label
_atom_site_aniso_U_11
_atom_site_aniso_U_22
_atom_site_aniso_U_33
_atom_site_aniso_U_23
_atom_site_aniso_U_13
_atom_site_aniso_U_12
S1 0.02752(15) 0.03115(17) 0.02579(16) -0.00453(14) 0.00816(11) -0.00491(14)
N1 0.0327(6) 0.0314(6) 0.0273(6) 0.0000(5) 0.0075(4) -0.0007(5)
N2 0.0224(5) 0.0273(5) 0.0281(5) 0.0027(5) 0.0028(4) 0.0004(5)
N3 0.0314(6) 0.0309(6) 0.0349(6) -0.0006(5) 0.0013(5) -0.0007(5)
O1 0.0280(5) 0.0266(5) 0.0278(5) 0.0075(4) 0.0070(3) 0.0049(4)
O2 0.0274(5) 0.0392(5) 0.0287(5) 0.0121(5) 0.0053(3) 0.0089(4)
C1 0.0361(7) 0.0337(8) 0.0295(6) -0.0013(6) 0.0029(5) -0.0041(6)
C2 0.0378(7) 0.0377(8) 0.0250(6) -0.0006(7) 0.0060(5) 0.0013(7)
C3 0.0346(7) 0.0515(9) 0.0315(7) 0.0015(7) 0.0125(6) -0.0034(7)
C4 0.0284(7) 0.0415(8) 0.0292(7) -0.0025(6) 0.0067(5) -0.0058(6)
C5 0.0226(6) 0.0269(6) 0.0257(6) 0.0025(5) 0.0035(5) 0.0027(5)
C6 0.0208(6) 0.0270(7) 0.0276(6) 0.0040(5) 0.0035(4) 0.0046(5)
C7 0.0221(6) 0.0238(6) 0.0267(6) 0.0017(5) 0.0039(5) 0.0009(5)
C8 0.0239(5) 0.0245(6) 0.0264(6) 0.0047(5) 0.0040(4) 0.0042(5)
C9 0.0252(6) 0.0265(7) 0.0282(6) -0.0033(5) 0.0030(5) 0.0004(5)
C10 0.0212(6) 0.0256(6) 0.0281(6) 0.0054(5) 0.0021(5) 0.0019(5)
C11 0.0258(6) 0.0255(6) 0.0299(6) 0.0050(6) 0.0000(5) -0.0004(5)
C12 0.0285(7) 0.0377(8) 0.0345(7) 0.0058(6) 0.0035(5) -0.0023(6)
C13 0.0279(7) 0.0420(8) 0.0419(8) 0.0074(7) 0.0031(6) -0.0085(6)
C14 0.0294(7) 0.0344(8) 0.0490(9) 0.0036(7) -0.0020(6) -0.0090(6)
C15 0.0351(7) 0.0307(7) 0.0391(8) -0.0001(6) -0.0024(6) -0.0037(6)
C16 0.0270(6) 0.0255(6) 0.0223(6) -0.0012(5) 0.0071(5) -0.0015(5)
C17 0.0263(6) 0.0212(6) 0.0208(5) -0.0046(5) 0.0050(4) -0.0030(5)
C18 0.0236(6) 0.0196(6) 0.0252(6) -0.0025(5) 0.0039(5) 0.0006(4)
C19 0.0287(6) 0.0198(6) 0.0190(5) 0.0008(5) 0.0032(4) -0.0020(5)
C20 0.0244(6) 0.0288(7) 0.0231(6) 0.0006(5) 0.0060(5) -0.0006(5)
C21 0.0241(6) 0.0264(6) 0.0260(6) 0.0016(5) 0.0023(5) 0.0010(5)
C22 0.0291(6) 0.0237(6) 0.0206(6) 0.0031(5) 0.0042(5) -0.0017(5)
C23 0.0261(6) 0.0250(6) 0.0259(6) -0.0001(5) 0.0046(5) 0.0006(5)
C24 0.0296(6) 0.0194(6) 0.0213(5) -0.0041(5) 0.0031(4) 0.0012(5)
C25 0.0314(7) 0.0260(6) 0.0263(6) 0.0011(5) 0.0028(5) 0.0024(5)
C26 0.0377(7) 0.0307(7) 0.0287(7) 0.0009(6) 0.0026(5) 0.0074(6)
C27 0.0494(8) 0.0222(6) 0.0241(6) 0.0032(5) 0.0087(6) 0.0016(6)
C28 0.0334(7) 0.0288(7) 0.0276(6) -0.0013(6) 0.0047(5) -0.0062(6)
C29 0.0314(7) 0.0283(7) 0.0235(6) -0.0013(5) 0.0002(5) 0.0013(5)
C30 0.0297(6) 0.0321(7) 0.0307(7) 0.0057(6) 0.0040(5) 0.0003(5)
C31 0.0313(7) 0.0269(7) 0.0294(7) 0.0035(6) 0.0020(5) 0.0028(5)
C34 0.0301(7) 0.0385(8) 0.0345(7) 0.0042(6) -0.0013(5) 0.0065(6)
C32 0.0379(15) 0.0379(16) 0.0277(13) -0.0027(12) 0.0033(11) 0.0014(12)
C33 0.0387(15) 0.0346(15) 0.0329(14) 0.0021(13) -0.0044(11) 0.0055(13)
C35 0.0455(18) 0.053(2) 0.0334(14) 0.0044(14) 0.0113(13) 0.0190(15)
C36 0.0455(17) 0.0527(19) 0.0218(12) 0.0033(13) 0.0021(11) 0.0167(15)
C320 0.0349(16) 0.0316(16) 0.068(2) -0.0081(15) -0.0011(14) 0.0060(12)
C330 0.0403(18) 0.0375(17) 0.068(2) -0.0118(17) -0.0064(15) 0.0004(15)
C350 0.0393(16) 0.0274(14) 0.0470(17) 0.0068(13) 0.0057(13) 0.0112(11)
C360 0.0356(14) 0.0307(14) 0.0391(15) 0.0019(13) 0.0025(11) -0.0026(13)

loop_
_atom_type_symbol
_atom_type_scat_dispersion_real
_atom_type_scat_dispersion_imag
_atom_type_scat_Cromer_Mann_a1
_atom_type_scat_Cromer_Mann_b1
_atom_type_scat_Cromer_Mann_a2
_atom_type_scat_Cromer_Mann_b2
_atom_type_scat_Cromer_Mann_a3
_atom_type_scat_Cromer_Mann_b3
_atom_type_scat_Cromer_Mann_a4
_atom_type_scat_Cromer_Mann_b4
_atom_type_scat_Cromer_Mann_c
_atom_type_scat_source
C 0.0033 0.0016 2.3100 20.8439 1.0200 10.2075 1.5886 0.5687 0.8650 51.6512 0.2156 'International Tables Vol C 4.2.6.8 and 6.1.1.4'
H 0.0000 0.0000 0.4930 10.5109 0.3229 26.1257 0.1402 3.1424 0.0408 57.7998 0.0030 'International Tables Vol C 4.2.6.8 and 6.1.1.4'
N 0.0061 0.0033 12.2126 0.0057 3.1322 9.8933 2.0125 28.9975 1.1663 0.5826 -11.5290 'International Tables Vol C 4.2.6.8 and 6.1.1.4'
O 0.0106 0.0060 3.0485 13.2771 2.2868 5.7011 1.5463 0.3239 0.8670 32.9089 0.2508 'International Tables Vol C 4.2.6.8 and 6.1.1.4'
S 0.1246 0.1234 6.9053 1.4679 5.2034 22.2151 1.4379 0.2536 1.5863 56.1720 0.8669 'International Tables Vol C 4.2.6.8 and 6.1.1.4'

loop_
_geom_angle_atom_site_label_1
_geom_angle_site_symmetry_1
_geom_angle_atom_site_label_2
_geom_angle_site_symmetry_2
_geom_angle_atom_site_label_3
_geom_angle_site_symmetry_3
_geom_angle
_geom_angle_publ_flag
C8 . S1 . C16 . 102.68(6) yes
C1 . N1 . C5 . 117.73(12) yes
C6 . N2 . C10 . 117.40(11) yes
C11 . N3 . C15 . 117.31(13) yes
C19 . O1 . C23 . 116.88(10) yes
C21 . O2 . C30 . 117.79(10) yes
N1 . C1 . C2 . 123.74(14) yes
N1 . C1 . H11 . 118.055 no
C2 . C1 . H11 . 118.207 no
C1 . C2 . C3 . 118.05(13) yes
C1 . C2 . H21 . 120.864 no
C3 . C2 . H21 . 121.081 no
C2 . C3 . C4 . 119.44(13) yes
C2 . C3 . H31 . 120.319 no
C4 . C3 . H31 . 120.240 no
C3 . C4 . C5 . 118.53(13) yes
C3 . C4 . H41 . 120.951 no
C5 . C4 . H41 . 120.514 no
C4 . C5 . N1 . 122.47(13) yes
C4 . C5 . C6 . 120.77(12) yes
N1 . C5 . C6 . 116.75(11) yes
C5 . C6 . N2 . 116.83(11) yes
C5 . C6 . C7 . 120.03(12) yes
N2 . C6 . C7 . 123.14(12) yes
C6 . C7 . C8 . 118.83(12) yes
C6 . C7 . H71 . 120.685 no
C8 . C7 . H71 . 120.489 no
S1 . C8 . C7 . 124.57(10) yes
S1 . C8 . C9 . 117.15(10) yes
C7 . C8 . C9 . 118.27(12) yes
C8 . C9 . C10 . 119.04(12) yes
C8 . C9 . H91 . 120.380 no
C10 . C9 . H91 . 120.584 no
C9 . C10 . N2 . 123.30(12) yes
C9 . C10 . C11 . 119.96(12) yes
N2 . C10 . C11 . 116.74(11) yes
C10 . C11 . N3 . 116.69(12) yes
C10 . C11 . C12 . 120.73(13) yes
N3 . C11 . C12 . 122.58(13) yes
C11 . C12 . C13 . 118.74(15) yes
C11 . C12 . H121 . 120.908 no
C13 . C12 . H121 . 120.353 no
C12 . C13 . C14 . 119.16(14) yes
C12 . C13 . H131 . 120.245 no
C14 . C13 . H131 . 120.592 no
C13 . C14 . C15 . 118.17(14) yes
C13 . C14 . H141 . 120.802 no
C15 . C14 . H141 . 121.031 no
C14 . C15 . N3 . 124.03(15) yes
C14 . C15 . H151 . 117.995 no
N3 . C15 . H151 . 117.976 no
S1 . C16 . C17 . 109.47(9) yes
S1 . C16 . H161 . 109.319 no
C17 . C16 . H161 . 109.439 no
S1 . C16 . H162 . 109.478 no
C17 . C16 . H162 . 109.650 no
H161 . C16 . H162 . 109.467 no
C16 . C17 . C18 . 119.22(11) yes
C16 . C17 . C22 . 119.57(11) yes
C18 . C17 . C22 . 121.16(12) yes
C17 . C18 . C19 . 119.20(11) yes
C17 . C18 . H181 . 120.366 no
C19 . C18 . H181 . 120.431 no
C18 . C19 . O1 . 124.26(11) yes
C18 . C19 . C20 . 120.25(11) yes
O1 . C19 . C20 . 115.48(11) yes
C19 . C20 . C21 . 119.97(12) yes
C19 . C20 . H201 . 119.917 no
C21 . C20 . H201 . 120.110 no
C20 . C21 . O2 . 114.93(11) yes
C20 . C21 . C22 . 120.87(12) yes
O2 . C21 . C22 . 124.20(12) yes
C21 . C22 . C17 . 118.54(12) yes
C21 . C22 . H221 . 120.752 no
C17 . C22 . H221 . 120.704 no
O1 . C23 . C24 . 109.80(10) yes
O1 . C23 . H231 . 109.422 no
C24 . C23 . H231 . 109.534 no
O1 . C23 . H232 . 109.258 no
C24 . C23 . H232 . 109.343 no
H231 . C23 . H232 . 109.466 no
C23 . C24 . C25 . 117.87(11) yes
C23 . C24 . C29 . 123.03(12) yes
C25 . C24 . C29 . 118.99(12) yes
C24 . C25 . C26 . 120.55(13) yes
C24 . C25 . H251 . 119.466 no
C26 . C25 . H251 . 119.984 no
C25 . C26 . C27 . 120.44(13) yes
C25 . C26 . H261 . 119.783 no
C27 . C26 . H261 . 119.778 no
C26 . C27 . C28 . 119.21(13) yes
C26 . C27 . H271 . 120.464 no
C28 . C27 . H271 . 120.321 no
C27 . C28 . C29 . 120.34(13) yes
C27 . C28 . H281 . 119.534 no
C29 . C28 . H281 . 120.124 no
C28 . C29 . C24 . 120.44(13) yes
C28 . C29 . H291 . 119.759 no
C24 . C29 . H291 . 119.801 no
O2 . C30 . C31 . 107.65(11) yes
O2 . C30 . H301 . 109.975 no
C31 . C30 . H301 . 109.767 no
O2 . C30 . H302 . 109.966 no
C31 . C30 . H302 . 109.993 no
H301 . C30 . H302 . 109.466 no
C30 . C31 . C32 . 121.16(17) yes
C30 . C31 . C36 . 120.92(15) yes
C32 . C31 . C36 . 117.88(19) yes
C30 . C31 . C320 . 118.77(17) yes
C32 . C31 . C320 . 60.0(2) yes
C36 . C31 . C320 . 88.6(2) yes
C30 . C31 . C360 . 121.09(17) yes
C32 . C31 . C360 . 85.63(19) yes
C36 . C31 . C360 . 64.6(2) yes
C320 . C31 . C360 . 120.0(2) yes
C33 . C34 . C35 . 121.8(2) yes
C33 . C34 . C330 . 61.6(2) yes
C35 . C34 . C330 . 88.7(2) yes
C33 . C34 . C350 . 85.6(2) yes
C35 . C34 . C350 . 65.2(2) yes
C330 . C34 . C350 . 118.4(2) yes
C33 . C34 . H341 . 119.150 no
C35 . C34 . H341 . 119.063 no
C330 . C34 . H341 . 121.440 no
C350 . C34 . H341 . 120.011 no
C31 . C32 . C33 . 122.2(3) yes
C31 . C32 . C320 . 61.33(19) yes
C33 . C32 . C320 . 91.4(3) yes
C31 . C32 . C360 . 46.90(14) yes
C33 . C32 . C360 . 91.4(2) yes
C320 . C32 . C360 . 94.1(2) yes
C31 . C32 . H321 . 118.830 no
C33 . C32 . H321 . 118.962 no
C320 . C32 . H321 . 118.395 no
C360 . C32 . H321 . 132.624 no
C32 . C33 . C34 . 119.6(2) yes
C32 . C33 . C330 . 88.4(2) yes
C34 . C33 . C330 . 60.3(2) yes
C32 . C33 . H331 . 120.358 no
C34 . C33 . H331 . 120.085 no
C330 . C33 . H331 . 121.015 no
C34 . C35 . C36 . 118.4(3) yes
C34 . C35 . C350 . 57.44(19) yes
C36 . C35 . C350 . 87.0(3) yes
C34 . C35 . H351 . 121.289 no
C36 . C35 . H351 . 120.307 no
C350 . C35 . H351 . 125.811 no
C31 . C36 . C35 . 120.1(2) yes
C31 . C36 . C360 . 55.06(17) yes
C35 . C36 . C360 . 92.5(3) yes
C31 . C36 . H361 . 119.599 no
C35 . C36 . H361 . 120.276 no
C360 . C36 . H361 . 122.020 no
C31 . C320 . C32 . 58.70(18) yes
C31 . C320 . C330 . 119.5(3) yes
C32 . C320 . C330 . 89.5(3) yes
C31 . C320 . H3201 . 120.206 no
C32 . C320 . H3201 . 118.927 no
C330 . C320 . H3201 . 120.253 no
C33 . C330 . C34 . 58.1(2) yes
C33 . C330 . C320 . 90.7(3) yes
C34 . C330 . C320 . 120.9(3) yes
C33 . C330 . H3301 . 123.488 no
C34 . C330 . H3301 . 119.534 no
C320 . C330 . H3301 . 119.509 no
C35 . C350 . C34 . 57.32(18) yes
C35 . C350 . C360 . 92.5(2) yes
C34 . C350 . C360 . 120.4(3) yes
C35 . C350 . H3501 . 119.270 no
C34 . C350 . H3501 . 119.516 no
C360 . C350 . H3501 . 120.039 no
C36 . C360 . C350 . 88.0(2) yes
C36 . C360 . C31 . 60.30(18) yes
C350 . C360 . C31 . 120.6(3) yes
C36 . C360 . C32 . 91.2(2) yes
C350 . C360 . C32 . 89.6(2) yes
C31 . C360 . C32 . 47.47(15) yes
C36 . C360 . H3601 . 124.516 no
C350 . C360 . H3601 . 119.364 no
C31 . C360 . H3601 . 120.011 no
C32 . C360 . H3601 . 131.957 no

loop_
_geom_bond_atom_site_label_1
_geom_bond_site_symmetry_1
_geom_bond_atom_site_label_2
_geom_bond_site_symmetry_2
_geom_bond_distance
_geom_bond_publ_flag
S1 . C8 . 1.7598(13) yes
S1 . C16 . 1.8209(13) yes
N1 . C1 . 1.3373(19) yes
N1 . C5 . 1.3387(18) yes
N2 . C6 . 1.3400(18) yes
N2 . C10 . 1.3423(18) yes
N3 . C11 . 1.3408(19) yes
N3 . C15 . 1.3391(19) yes
O1 . C19 . 1.3631(15) yes
O1 . C23 . 1.4214(15) yes
O2 . C21 . 1.3648(16) yes
O2 . C30 . 1.4280(16) yes
C1 . C2 . 1.388(2) yes
C1 . H11 . 0.960 no
C2 . C3 . 1.376(2) yes
C2 . H21 . 0.960 no
C3 . C4 . 1.388(2) yes
C3 . H31 . 0.960 no
C4 . C5 . 1.3964(18) yes
C4 . H41 . 0.960 no
C5 . C6 . 1.4892(18) yes
C6 . C7 . 1.3995(17) yes
C7 . C8 . 1.3898(19) yes
C7 . H71 . 0.960 no
C8 . C9 . 1.3896(19) yes
C9 . C10 . 1.3910(18) yes
C9 . H91 . 0.960 no
C10 . C11 . 1.4932(18) yes
C11 . C12 . 1.3995(19) yes
C12 . C13 . 1.384(2) yes
C12 . H121 . 0.960 no
C13 . C14 . 1.380(2) yes
C13 . H131 . 0.960 no
C14 . C15 . 1.385(2) yes
C14 . H141 . 0.960 no
C15 . H151 . 0.960 no
C16 . C17 . 1.5110(17) yes
C16 . H161 . 0.960 no
C16 . H162 . 0.960 no
C17 . C18 . 1.3916(18) yes
C17 . C22 . 1.3954(18) yes
C18 . C19 . 1.3967(17) yes
C18 . H181 . 0.960 no
C19 . C20 . 1.3882(18) yes
C20 . C21 . 1.3847(19) yes
C20 . H201 . 0.960 no
C21 . C22 . 1.3976(18) yes
C22 . H221 . 0.960 no
C23 . C24 . 1.5006(18) yes
C23 . H231 . 0.960 no
C23 . H232 . 0.960 no
C24 . C25 . 1.3944(18) yes
C24 . C29 . 1.3803(19) yes
C25 . C26 . 1.381(2) yes
C25 . H251 . 0.960 no
C26 . C27 . 1.387(2) yes
C26 . H261 . 0.960 no
C27 . C28 . 1.384(2) yes
C27 . H271 . 0.960 no
C28 . C29 . 1.394(2) yes
C28 . H281 . 0.960 no
C29 . H291 . 0.960 no
C30 . C31 . 1.5142(19) yes
C30 . H301 . 0.960 no
C30 . H302 . 0.960 no
C31 . C32 . 1.362(3) yes
C31 . C36 . 1.431(3) yes
C31 . C320 . 1.399(3) yes
C31 . C360 . 1.350(3) yes
C34 . C33 . 1.355(3) yes
C34 . C35 . 1.390(3) yes
C34 . C330 . 1.385(4) yes
C34 . C350 . 1.392(3) yes
C34 . H341 . 0.960 no
C32 . C33 . 1.386(4) yes
C32 . C320 . 1.380(5) yes
C32 . C360 . 1.843(4) yes
C32 . H321 . 0.960 no
C33 . C330 . 1.402(5) yes
C33 . H331 . 0.960 no
C35 . C36 . 1.401(4) yes
C35 . C350 . 1.500(5) yes
C35 . H351 . 0.960 no
C36 . C360 . 1.488(4) yes
C36 . H361 . 0.960 no
C320 . C330 . 1.381(4) yes
C320 . H3201 . 0.960 no
C330 . H3301 . 0.960 no
C350 . C360 . 1.388(4) yes
C350 . H3501 . 0.960 no
C360 . H3601 . 0.960 no
